data_7063343
loop_
_publ_author_name
'Szklarzewicz, Janusz'
'Hodorowicz, Maciej'
'Jurowska, Anna'

_publ_section_title
;
 Synthesis of diaminoacetylene from cyanido ligands of the
 octacyanidotungstate complex
;
_journal_issue 29
_journal_name_full 'New Journal of Chemistry'
_journal_page_first 13196
_journal_page_last 13205
_journal_paper_doi 10.1039/D4NJ02448F
_journal_volume 48
_journal_year 2024
_chemical_formula_sum 'C16 Cs4 N16 O W2'
_chemical_formula_weight 1331.66
_space_group_crystal_system monoclinic
_space_group_IT_number 7
_space_group_name_Hall 'P -2yc'
_space_group_name_H-M_alt 'P 1 c 1'
_atom_sites_solution_primary dual
_atom_sites_solution_secondary difmap
_audit_creation_method SHELXL-2018/3
_audit_update_record
;
2024-02-07 deposited with the CCDC.	2024-07-04 downloaded from the CCDC.
;
_cell_angle_alpha 90
_cell_angle_beta 98.581(2)
_cell_angle_gamma 90
_cell_formula_units_Z 2
_cell_length_a 11.8245(3)
_cell_length_b 8.6678(2)
_cell_length_c 14.9294(4)
_cell_measurement_reflns_used 22240
_cell_measurement_temperature 100(2)
_cell_measurement_theta_max 31.1730
_cell_measurement_theta_min 3.6070
_cell_volume 1513.02(7)
_computing_cell_refinement 'CrysAlisPro 1.171.42.100a (Rigaku OD, 2023)'
_computing_data_collection 'CrysAlisPro 1.171.42.100a (Rigaku OD, 2023)'
_computing_data_reduction 'CrysAlisPro 1.171.42.100a (Rigaku OD, 2023)'
_computing_structure_refinement 'SHELXL-2018/3 (Sheldrick, 2018)'
_computing_structure_solution 'SHELXT 2018/2 (Sheldrick, 2018)'
_diffrn_ambient_environment N~2~
_diffrn_ambient_temperature 100.00(10)
_diffrn_detector 'Hybrid Pixel Array Detector'
_diffrn_detector_area_resol_mean 10.0000
_diffrn_detector_type HyPix
_diffrn_measured_fraction_theta_full 0.997
_diffrn_measured_fraction_theta_max 0.861
_diffrn_measurement_device 'four-circle diffractometer'
_diffrn_measurement_device_type 'XtaLAB Synergy, Dualflex, HyPix'
_diffrn_measurement_method '\w scans'
_diffrn_radiation_monochromator mirror
_diffrn_radiation_probe x-ray
_diffrn_radiation_type 'Mo K\a'
_diffrn_radiation_wavelength 0.71073
_diffrn_reflns_av_R_equivalents 0.0589
_diffrn_reflns_av_unetI/netI 0.0476
_diffrn_reflns_Laue_measured_fraction_full 0.997
_diffrn_reflns_Laue_measured_fraction_max 0.861
_diffrn_reflns_limit_h_max 16
_diffrn_reflns_limit_h_min -16
_diffrn_reflns_limit_k_max 10
_diffrn_reflns_limit_k_min -12
_diffrn_reflns_limit_l_max 20
_diffrn_reflns_limit_l_min -19
_diffrn_reflns_number 27955
_diffrn_reflns_point_group_measured_fraction_full 0.978
_diffrn_reflns_point_group_measured_fraction_max 0.774
_diffrn_reflns_theta_full 25.242
_diffrn_reflns_theta_max 30.856
_diffrn_reflns_theta_min 3.344
_diffrn_source 'micro-focus sealed X-ray tube'
_diffrn_source_type 'PhotonJet (Mo) X-ray Source'
_exptl_absorpt_coefficient_mu 12.379
_exptl_absorpt_correction_T_max 1.00000
_exptl_absorpt_correction_T_min 0.37664
_exptl_absorpt_correction_type multi-scan
_exptl_absorpt_process_details
;
CrysAlisPro 1.171.42.100a (Rigaku Oxford Diffraction, 2023)
Empirical absorption correction using spherical harmonics,
implemented in SCALE3 ABSPACK scaling algorithm.
;
_exptl_crystal_colour colourless
_exptl_crystal_density_diffrn 2.923
_exptl_crystal_description plate
_exptl_crystal_F_000 1168
_exptl_crystal_size_max 0.300
_exptl_crystal_size_mid 0.100
_exptl_crystal_size_min 0.020
_refine_diff_density_max 1.622
_refine_diff_density_min -2.067
_refine_diff_density_rms 0.255
_refine_ls_abs_structure_details
;
 Refined as an inversion twin.
;
_refine_ls_abs_structure_Flack 0.299(8)
_refine_ls_extinction_method none
_refine_ls_goodness_of_fit_ref 1.011
_refine_ls_hydrogen_treatment undef
_refine_ls_matrix_type full
_refine_ls_number_parameters 347
_refine_ls_number_reflns 7379
_refine_ls_number_restraints 8
_refine_ls_restrained_S_all 1.010
_refine_ls_R_factor_all 0.0359
_refine_ls_R_factor_gt 0.0348
_refine_ls_shift/su_max 0.001
_refine_ls_shift/su_mean 0.000
_refine_ls_structure_factor_coef Fsqd
_refine_ls_weighting_details 'w=1/[\s^2^(Fo^2^)+(0.0567P)^2^] where P=(Fo^2^+2Fc^2^)/3'
_refine_ls_weighting_scheme calc
_refine_ls_wR_factor_gt 0.0837
_refine_ls_wR_factor_ref 0.0846
_reflns_Friedel_coverage 0.795
_reflns_Friedel_fraction_full 0.958
_reflns_Friedel_fraction_max 0.687
_reflns_number_gt 7124
_reflns_number_total 7379
_reflns_threshold_expression 'I > 2\s(I)'
_cod_data_source_file d4nj02448f2.cif
_cod_data_source_block shelx_CCDC2
_cod_depositor_comments 'Adding full bibliography for 7063341--7063343.cif.'
_cod_original_sg_symbol_H-M 'P c'
_cod_database_code 7063343
_shelx_shelxl_version_number 2018/3
_shelx_space_group_comment
;
The symmetry employed for this shelxl refinement is uniquely defined
by the following loop, which should always be used as a source of
symmetry information in preference to the above space-group names.
They are only intended as comments.
;
_shelx_estimated_absorpt_t_min 0.119
_shelx_estimated_absorpt_t_max 0.790

loop_
_space_group_symop_operation_xyz
'x, y, z'
'x, -y, z+1/2'

loop_
_atom_site_label
_atom_site_type_symbol
_atom_site_fract_x
_atom_site_fract_y
_atom_site_fract_z
_atom_site_U_iso_or_equiv
_atom_site_adp_type
_atom_site_occupancy
_atom_site_site_symmetry_order
_atom_site_calc_flag
_atom_site_refinement_flags_posn
_atom_site_refinement_flags_adp
_atom_site_refinement_flags_occupancy
_atom_site_disorder_assembly
_atom_site_disorder_group
W2 W 0.67276(4) 0.24872(5) 0.02726(3) 0.00831(10) Uani 1 1 d . . . . .
W1 W 1.25641(3) 0.27402(5) 0.59607(3) 0.00823(10) Uani 1 1 d . . . . .
N6 N 0.5545(8) 0.1141(12) 0.1978(7) 0.016(2) Uani 1 1 d . . . . .
N8 N 0.7834(10) 0.1532(11) -0.1572(8) 0.019(2) Uani 1 1 d . . . . .
N4 N 0.9100(8) 0.1089(12) 0.1547(7) 0.0140(19) Uani 1 1 d . . . . .
N5 N 0.8537(9) 0.5197(11) -0.0205(7) 0.017(2) Uani 1 1 d . . . . .
N1 N 0.5262(7) 0.5518(11) -0.0452(7) 0.0153(18) Uani 1 1 d . . . . .
N2 N 0.4167(9) 0.1972(12) -0.0855(8) 0.015(2) Uani 1 1 d . . . . .
N9 N 1.5136(10) 0.2211(13) 0.7058(8) 0.017(2) Uani 1 1 d . . . . .
N10 N 1.4037(8) 0.5766(12) 0.6660(7) 0.017(2) Uani 1 1 d . . . . .
N3 N 0.6529(8) -0.1338(12) 0.0044(7) 0.017(2) Uani 1 1 d . . . . .
N7 N 0.6806(8) 0.5069(11) 0.1929(7) 0.0146(19) Uani 1 1 d . . . . .
N12 N 1.0138(7) 0.1486(13) 0.4696(7) 0.015(2) Uani 1 1 d . . . . .
N14 N 1.0826(8) 0.5533(12) 0.6403(7) 0.018(2) Uani 1 1 d . . . . .
N11 N 1.2351(9) 0.5241(12) 0.4256(7) 0.018(2) Uani 1 1 d . . . . .
C8 C 0.7423(9) 0.1877(11) -0.0942(7) 0.0106(19) Uani 1 1 d . . . . .
C4 C 0.8311(9) 0.1599(12) 0.1098(7) 0.0118(19) Uani 1 1 d . . . . .
C5 C 0.7904(9) 0.4276(14) -0.0023(8) 0.015(2) Uani 1 1 d . . . . .
C6 C 0.5902(8) 0.1584(11) 0.1364(8) 0.0107(19) Uani 1 1 d . . . . .
C2 C 0.5119(10) 0.2618(12) -0.0476(8) 0.012(2) Uani 1 1 d . . . . .
C1 C 0.5569(8) 0.4074(12) -0.0295(7) 0.0114(19) Uani 1 1 d . . . . .
C9 C 1.4194(9) 0.2870(12) 0.6683(7) 0.0085(19) Uani 1 1 d . . . . .
C10 C 1.3738(8) 0.4314(13) 0.6517(7) 0.0103(19) Uani 1 1 d . . . . .
C3 C 0.6526(9) -0.0010(13) 0.0094(7) 0.014(2) Uani 1 1 d . . . . .
C7 C 0.6811(8) 0.4182(11) 0.1344(7) 0.0101(19) Uani 1 1 d . . . . .
C12 C 1.0941(9) 0.1904(12) 0.5146(8) 0.012 Uani 1 1 d . . . . .
C14 C 1.1432(8) 0.4567(13) 0.6250(8) 0.013(2) Uani 1 1 d . . . . .
C11 C 1.2404(8) 0.4404(12) 0.4859(7) 0.0115(19) Uani 1 1 d . . . . .
C15 C 1.1898(9) 0.2117(12) 0.7198(8) 0.012(2) Uani 1 1 d . . . . .
N15 N 1.1503(9) 0.1754(14) 0.7826(8) 0.017(2) Uani 1 1 d . . . . .
C16 C 1.3372(9) 0.1824(11) 0.4867(7) 0.0105(19) Uani 1 1 d . . . . .
N16 N 1.3728(9) 0.1351(13) 0.4242(8) 0.018(2) Uani 1 1 d . . . . .
C13 C 1.2751(8) 0.0238(13) 0.6143(7) 0.013(2) Uani 1 1 d . . . . .
N13 N 1.2762(8) -0.1085(11) 0.6195(7) 0.0136(19) Uani 1 1 d . . . . .
O1 O 0.9851(8) 0.5058(12) -0.1704(7) 0.035(2) Uani 1 1 d . . . . .
Cs3 Cs 0.77713(6) 0.21619(8) 0.33694(5) 0.01313(15) Uani 1 1 d . . . . .
Cs1 Cs 1.05132(7) -0.21365(9) 0.47491(5) 0.01415(15) Uani 1 1 d . . . . .
Cs4 Cs 0.88395(6) 0.26465(9) -0.33672(5) 0.01462(17) Uani 1 1 d . . . . .
Cs2 Cs 1.14574(6) 0.19323(9) 0.28349(5) 0.01430(16) Uani 1 1 d . . . . .

loop_
_atom_site_aniso_label
_atom_site_aniso_U_11
_atom_site_aniso_U_22
_atom_site_aniso_U_33
_atom_site_aniso_U_23
_atom_site_aniso_U_13
_atom_site_aniso_U_12
W2 0.0076(2) 0.00713(18) 0.0105(2) -0.00030(14) 0.00243(15) -0.00026(14)
W1 0.0077(2) 0.00720(18) 0.0101(2) 0.00012(16) 0.00214(15) 0.00024(16)
N6 0.012(4) 0.014(5) 0.020(5) 0.003(4) -0.001(4) 0.002(3)
N8 0.025(5) 0.013(5) 0.020(5) -0.001(4) 0.005(4) -0.004(4)
N4 0.014(4) 0.008(5) 0.020(5) -0.001(3) 0.003(3) 0.000(3)
N5 0.022(5) 0.013(5) 0.016(5) -0.001(4) 0.004(4) -0.003(4)
N1 0.012(4) 0.011(4) 0.023(5) 0.003(4) 0.002(4) 0.003(3)
N2 0.013(5) 0.016(5) 0.015(5) -0.001(4) 0.004(4) -0.004(4)
N9 0.011(5) 0.017(5) 0.022(6) 0.002(4) 0.000(4) 0.001(4)
N10 0.016(4) 0.012(5) 0.022(5) -0.004(4) 0.002(4) -0.004(3)
N3 0.018(5) 0.011(5) 0.023(6) 0.002(4) 0.005(4) 0.000(3)
N7 0.013(4) 0.015(5) 0.017(5) -0.001(4) 0.006(3) -0.001(3)
N12 0.014(5) 0.013(6) 0.017(6) 0.003(3) 0.001(4) 0.001(3)
N14 0.016(5) 0.022(5) 0.015(5) 0.000(4) 0.004(4) -0.002(4)
N11 0.020(5) 0.016(5) 0.020(5) 0.001(4) 0.005(4) 0.003(4)
C8 0.015(5) 0.007(5) 0.010(5) -0.002(4) 0.004(4) -0.003(4)
C4 0.014(5) 0.010(5) 0.012(5) -0.002(4) 0.003(4) -0.005(4)
C5 0.011(5) 0.021(6) 0.011(5) -0.003(4) 0.002(4) 0.004(4)
C6 0.005(4) 0.010(5) 0.017(5) 0.000(4) 0.003(4) -0.001(3)
C2 0.009(5) 0.014(5) 0.012(6) 0.003(4) -0.003(4) 0.003(3)
C1 0.010(5) 0.010(5) 0.015(5) 0.001(4) 0.004(4) -0.002(3)
C9 0.011(5) 0.008(5) 0.007(5) 0.000(4) 0.004(4) -0.001(3)
C10 0.010(4) 0.012(5) 0.009(5) -0.001(4) 0.001(4) -0.004(3)
C3 0.010(5) 0.022(6) 0.012(5) -0.008(4) 0.009(4) -0.002(4)
C7 0.009(4) 0.008(5) 0.013(5) 0.001(4) 0.002(4) -0.002(3)
C12 0.014 0.010 0.012 -0.002 0.004 -0.005
C14 0.009(4) 0.010(5) 0.018(6) -0.002(4) 0.001(4) 0.000(4)
C11 0.013(5) 0.010(5) 0.011(5) -0.003(4) 0.000(4) 0.002(4)
C15 0.007(5) 0.010(5) 0.017(6) 0.001(4) -0.002(4) -0.002(3)
N15 0.016(5) 0.022(6) 0.014(5) -0.003(4) 0.003(4) -0.002(4)
C16 0.017(5) 0.004(5) 0.009(5) 0.001(3) -0.001(4) 0.001(3)
N16 0.016(5) 0.019(5) 0.018(6) -0.001(4) 0.001(4) 0.000(4)
C13 0.004(5) 0.022(6) 0.012(6) -0.002(4) 0.000(4) 0.000(4)
N13 0.015(5) 0.010(5) 0.017(5) 0.001(3) 0.005(4) -0.002(3)
O1 0.034(6) 0.039(6) 0.037(7) 0.005(4) 0.015(4) 0.002(4)
Cs3 0.0145(3) 0.0126(3) 0.0119(4) 0.0001(3) 0.0007(3) -0.0011(3)
Cs1 0.0138(3) 0.0147(3) 0.0146(3) 0.0019(3) 0.0040(2) 0.0014(3)
Cs4 0.0130(4) 0.0153(4) 0.0167(4) 0.0043(3) 0.0059(3) 0.0038(2)
Cs2 0.0164(3) 0.0140(3) 0.0125(3) -0.0005(2) 0.0020(3) 0.0026(3)

loop_
_atom_type_symbol
_atom_type_description
_atom_type_scat_dispersion_real
_atom_type_scat_dispersion_imag
_atom_type_scat_source
C C 0.0033 0.0016 'International Tables Vol C Tables 4.2.6.8 and 6.1.1.4'
Cs Cs -0.3680 2.1192 'International Tables Vol C Tables 4.2.6.8 and 6.1.1.4'
N N 0.0061 0.0033 'International Tables Vol C Tables 4.2.6.8 and 6.1.1.4'
O O 0.0106 0.0060 'International Tables Vol C Tables 4.2.6.8 and 6.1.1.4'
W W -0.8490 6.8722 'International Tables Vol C Tables 4.2.6.8 and 6.1.1.4'

loop_
_geom_angle_atom_site_label_1
_geom_angle_atom_site_label_2
_geom_angle_atom_site_label_3
_geom_angle
_geom_angle_site_symmetry_1
_geom_angle_site_symmetry_3
_geom_angle_publ_flag
C1 W2 C2 39.4(4) . . ?
C1 W2 C7 78.6(4) . . ?
C2 W2 C7 107.5(4) . . ?
C1 W2 C8 97.6(4) . . ?
C2 W2 C8 89.7(5) . . ?
C7 W2 C8 143.5(4) . . ?
C1 W2 C6 101.9(4) . . ?
C2 W2 C6 86.8(4) . . ?
C7 W2 C6 70.5(4) . . ?
C8 W2 C6 144.2(4) . . ?
C1 W2 C5 81.1(4) . . ?
C2 W2 C5 114.7(4) . . ?
C7 W2 C5 72.9(4) . . ?
C8 W2 C5 70.7(4) . . ?
C6 W2 C5 141.7(4) . . ?
C1 W2 C3 124.3(4) . . ?
C2 W2 C3 85.0(4) . . ?
C7 W2 C3 138.9(4) . . ?
C8 W2 C3 72.8(4) . . ?
C6 W2 C3 71.4(4) . . ?
C5 W2 C3 137.9(4) . . ?
C1 W2 C4 157.7(4) . . ?
C2 W2 C4 162.5(4) . . ?
C7 W2 C4 83.3(4) . . ?
C8 W2 C4 89.2(4) . . ?
C6 W2 C4 83.9(4) . . ?
C5 W2 C4 81.2(4) . . ?
C3 W2 C4 78.0(4) . . ?
C10 W1 C9 39.1(4) . . ?
C10 W1 C14 80.3(4) . . ?
C9 W1 C14 114.4(4) . . ?
C10 W1 C16 101.7(4) . . ?
C9 W1 C16 86.1(4) . . ?
C14 W1 C16 141.0(4) . . ?
C10 W1 C11 80.8(4) . . ?
C9 W1 C11 109.1(4) . . ?
C14 W1 C11 71.2(4) . . ?
C16 W1 C11 70.8(4) . . ?
C10 W1 C15 97.5(4) . . ?
C9 W1 C15 89.9(4) . . ?
C14 W1 C15 72.5(4) . . ?
C16 W1 C15 143.6(4) . . ?
C11 W1 C15 143.4(4) . . ?
C10 W1 C13 124.3(4) . . ?
C9 W1 C13 85.4(4) . . ?
C14 W1 C13 139.0(4) . . ?
C16 W1 C13 71.5(4) . . ?
C11 W1 C13 138.2(4) . . ?
C15 W1 C13 72.1(4) . . ?
C10 W1 C12 156.7(4) . . ?
C9 W1 C12 163.8(4) . . ?
C14 W1 C12 80.7(4) . . ?
C16 W1 C12 84.8(4) . . ?
C11 W1 C12 80.4(4) . . ?
C15 W1 C12 89.5(4) . . ?
C13 W1 C12 79.0(4) . . ?
C6 N6 Cs3 93.6(7) . . ?
C8 N8 Cs3 105.6(8) . 2_554 ?
C8 N8 Cs4 147.5(8) . . ?
Cs3 N8 Cs4 106.6(3) 2_554 . ?
C8 N8 Cs1 87.6(8) . 2_554 ?
Cs3 N8 Cs1 100.4(3) 2_554 2_554 ?
Cs4 N8 Cs1 90.5(3) . 2_554 ?
C4 N4 Cs2 144.3(8) . . ?
C4 N4 Cs4 109.3(8) . 2 ?
Cs2 N4 Cs4 106.3(3) . 2 ?
C4 N4 Cs3 86.0(7) . . ?
Cs2 N4 Cs3 85.6(2) . . ?
Cs4 N4 Cs3 100.3(3) 2 . ?
C4 N4 Cs1 83.8(7) . 2_554 ?
Cs2 N4 Cs1 85.9(2) . 2_554 ?
Cs4 N4 Cs1 110.4(3) 2 2_554 ?
Cs3 N4 Cs1 149.3(3) . 2_554 ?
C5 N5 Cs3 121.9(9) . 2_564 ?
C5 N5 Cs4 100.9(8) . 2_565 ?
Cs3 N5 Cs4 97.7(3) 2_564 2_565 ?
C5 N5 Cs1 86.5(7) . 2_554 ?
Cs3 N5 Cs1 130.7(3) 2_564 2_554 ?
Cs4 N5 Cs1 116.8(3) 2_565 2_554 ?
C3 N3 Cs3 106.4(8) . 2_554 ?
C3 N3 Cs4 106.7(8) . 2 ?
Cs3 N3 Cs4 93.1(2) 2_554 2 ?
C7 N7 Cs4 102.6(7) . 2_565 ?
C7 N7 Cs3 86.9(7) . . ?
Cs4 N7 Cs3 111.0(3) 2_565 . ?
C12 N12 Cs1 101.5(8) . . ?
C12 N12 Cs3 151.0(9) . . ?
Cs1 N12 Cs3 107.5(3) . . ?
C12 N12 Cs2 90.1(7) . . ?
Cs1 N12 Cs2 93.1(3) . . ?
Cs3 N12 Cs2 86.5(2) . . ?
C12 N12 Cs4 81.7(8) . 1_556 ?
Cs1 N12 Cs4 109.3(3) . 1_556 ?
Cs3 N12 Cs4 90.4(2) . 1_556 ?
Cs2 N12 Cs4 157.3(4) . 1_556 ?
C14 N14 Cs2 124.4(9) . 2_565 ?
C14 N14 Cs1 108.4(8) . 1_565 ?
Cs2 N14 Cs1 94.3(3) 2_565 1_565 ?
C14 N14 Cs4 86.9(7) . 1_556 ?
Cs2 N14 Cs4 122.8(3) 2_565 1_556 ?
Cs1 N14 Cs4 122.2(3) 1_565 1_556 ?
C11 N11 Cs1 102.7(8) . 1_565 ?
C11 N11 Cs2 86.4(7) . . ?
Cs1 N11 Cs2 122.0(3) 1_565 . ?
N8 C8 W2 177.3(10) . . ?
N8 C8 Cs1 73.9(7) . 2_554 ?
W2 C8 Cs1 103.7(4) . 2_554 ?
N8 C8 Cs3 56.8(7) . 2_554 ?
W2 C8 Cs3 122.5(4) . 2_554 ?
Cs1 C8 Cs3 89.3(2) 2_554 2_554 ?
N4 C4 W2 176.7(9) . . ?
N4 C4 Cs1 77.4(7) . 2_554 ?
W2 C4 Cs1 105.6(4) . 2_554 ?
N4 C4 Cs3 75.2(7) . . ?
W2 C4 Cs3 102.9(3) . . ?
Cs1 C4 Cs3 140.3(3) 2_554 . ?
N4 C4 Cs4 54.0(7) . 2 ?
W2 C4 Cs4 123.5(4) . 2 ?
Cs1 C4 Cs4 97.7(2) 2_554 2 ?
Cs3 C4 Cs4 88.8(2) . 2 ?
N5 C5 W2 177.6(10) . . ?
N5 C5 Cs1 75.1(7) . 2_554 ?
W2 C5 Cs1 103.4(4) . 2_554 ?
N5 C5 Cs4 61.2(7) . 2_565 ?
W2 C5 Cs4 121.1(4) . 2_565 ?
Cs1 C5 Cs4 104.8(3) 2_554 2_565 ?
N5 C5 Cs3 43.6(7) . 2_564 ?
W2 C5 Cs3 136.2(4) . 2_564 ?
Cs1 C5 Cs3 107.5(3) 2_554 2_564 ?
Cs4 C5 Cs3 79.7(2) 2_565 2_564 ?
N6 C6 W2 174.7(9) . . ?
N6 C6 Cs3 67.5(7) . . ?
W2 C6 Cs3 107.2(3) . . ?
N2 C2 C1 139.2(11) . . ?
N2 C2 W2 151.2(9) . . ?
C1 C2 W2 69.3(6) . . ?
N1 C1 C2 138.4(10) . . ?
N1 C1 W2 150.3(8) . . ?
C2 C1 W2 71.3(6) . . ?
N9 C9 C10 140.1(11) . . ?
N9 C9 W1 150.7(9) . . ?
C10 C9 W1 69.2(6) . . ?
N10 C10 C9 139.0(10) . . ?
N10 C10 W1 149.2(8) . . ?
C9 C10 W1 71.8(6) . . ?
N3 C3 W2 173.2(10) . . ?
N3 C3 Cs3 56.0(7) . 2_554 ?
W2 C3 Cs3 122.8(4) . 2_554 ?
N7 C7 W2 176.8(9) . . ?
N7 C7 Cs3 73.9(7) . . ?
W2 C7 Cs3 105.6(3) . . ?
N7 C7 Cs4 59.2(6) . 2_565 ?
W2 C7 Cs4 123.9(4) . 2_565 ?
Cs3 C7 Cs4 98.7(2) . 2_565 ?
N12 C12 W1 176.8(10) . . ?
N12 C12 Cs1 60.3(7) . . ?
W1 C12 Cs1 119.8(4) . . ?
N12 C12 Cs2 71.4(7) . . ?
W1 C12 Cs2 105.4(4) . . ?
Cs1 C12 Cs2 83.5(2) . . ?
N12 C12 Cs4 80.2(7) . 1_556 ?
W1 C12 Cs4 102.7(4) . 1_556 ?
Cs1 C12 Cs4 100.5(3) . 1_556 ?
Cs2 C12 Cs4 144.7(3) . 1_556 ?
N14 C14 W1 179.7(11) . . ?
N14 C14 Cs4 74.6(7) . 1_556 ?
W1 C14 Cs4 105.1(4) . 1_556 ?
N14 C14 Cs1 54.5(7) . 1_565 ?
W1 C14 Cs1 125.5(4) . 1_565 ?
Cs4 C14 Cs1 105.8(2) 1_556 1_565 ?
N14 C14 Cs2 41.4(7) . 2_565 ?
W1 C14 Cs2 138.9(4) . 2_565 ?
Cs4 C14 Cs2 101.3(2) 1_556 2_565 ?
Cs1 C14 Cs2 74.8(2) 1_565 2_565 ?
N11 C11 W1 176.8(10) . . ?
N11 C11 Cs1 59.7(7) . 1_565 ?
W1 C11 Cs1 123.4(4) . 1_565 ?
N11 C11 Cs2 75.7(7) . . ?
W1 C11 Cs2 102.3(3) . . ?
Cs1 C11 Cs2 108.7(3) 1_565 . ?
N15 C15 W1 176.8(10) . . ?
N15 C15 Cs4 73.3(7) . 1_556 ?
W1 C15 Cs4 104.2(4) . 1_556 ?
N15 C15 Cs2 56.0(8) . 2 ?
W1 C15 Cs2 122.4(4) . 2 ?
Cs4 C15 Cs2 90.4(2) 1_556 2 ?
C15 N15 Cs2 106.6(9) . 2 ?
C15 N15 Cs1 158.0(10) . 2 ?
Cs2 N15 Cs1 95.1(3) 2 2 ?
C15 N15 Cs4 88.1(8) . 1_556 ?
Cs2 N15 Cs4 102.2(3) 2 1_556 ?
Cs1 N15 Cs4 90.7(3) 2 1_556 ?
N16 C16 W1 175.0(9) . . ?
N16 C16 Cs2 65.0(7) . . ?
W1 C16 Cs2 110.1(4) . . ?
C16 N16 Cs2 95.9(8) . . ?
N13 C13 W1 174.3(9) . . ?
N13 C13 Cs2 56.1(7) . 2 ?
W1 C13 Cs2 123.3(4) . 2 ?
N13 C13 Cs1 59.2(7) . . ?
W1 C13 Cs1 115.2(3) . . ?
Cs2 C13 Cs1 76.5(2) 2 . ?
C13 N13 Cs2 106.3(8) . 2 ?
C13 N13 Cs1 103.4(7) . . ?
Cs2 N13 Cs1 90.2(2) 2 . ?
Cs4 O1 Cs1 91.8(3) . 2_554 ?
Cs4 O1 Cs2 119.1(3) . 2_564 ?
Cs1 O1 Cs2 129.5(3) 2_554 2_564 ?
Cs4 O1 Cs3 106.4(3) . 2_564 ?
Cs1 O1 Cs3 127.2(3) 2_554 2_564 ?
Cs2 O1 Cs3 83.8(2) 2_564 2_564 ?
N5 Cs3 N3 75.6(2) 2_565 2 ?
N5 Cs3 N8 134.5(3) 2_565 2 ?
N3 Cs3 N8 76.4(3) 2 2 ?
N5 Cs3 N6 139.1(3) 2_565 . ?
N3 Cs3 N6 91.0(2) 2 . ?
N8 Cs3 N6 75.9(3) 2 . ?
N5 Cs3 N12 65.4(3) 2_565 . ?
N3 Cs3 N12 86.4(2) 2 . ?
N8 Cs3 N12 77.7(3) 2 . ?
N6 Cs3 N12 153.4(3) . . ?
N5 Cs3 N7 85.7(2) 2_565 . ?
N3 Cs3 N7 121.0(2) 2 . ?
N8 Cs3 N7 139.7(3) 2 . ?
N6 Cs3 N7 68.3(2) . . ?
N12 Cs3 N7 134.5(3) . . ?
N5 Cs3 O1 51.9(2) 2_565 2_565 ?
N3 Cs3 O1 126.8(3) 2 2_565 ?
N8 Cs3 O1 133.1(3) 2 2_565 ?
N6 Cs3 O1 133.4(3) . 2_565 ?
N12 Cs3 O1 65.8(3) . 2_565 ?
N7 Cs3 O1 68.7(2) . 2_565 ?
N5 Cs3 N4 127.2(2) 2_565 . ?
N3 Cs3 N4 151.4(2) 2 . ?
N8 Cs3 N4 75.0(3) 2 . ?
N6 Cs3 N4 80.9(3) . . ?
N12 Cs3 N4 88.9(2) . . ?
N7 Cs3 N4 81.4(2) . . ?
O1 Cs3 N4 75.8(2) 2_565 . ?
N5 Cs3 C6 139.8(2) 2_565 . ?
N3 Cs3 C6 109.7(2) 2 . ?
N8 Cs3 C6 83.6(3) 2 . ?
N6 Cs3 C6 18.9(3) . . ?
N12 Cs3 C6 151.8(2) . . ?
N7 Cs3 C6 56.8(2) . . ?
O1 Cs3 C6 115.9(2) 2_565 . ?
N4 Cs3 C6 65.8(2) . . ?
N5 Cs3 C7 103.9(2) 2_565 . ?
N3 Cs3 C7 131.3(2) 2 . ?
N8 Cs3 C7 121.5(3) 2 . ?
N6 Cs3 C7 57.1(2) . . ?
N12 Cs3 C7 138.9(2) . . ?
N7 Cs3 C7 19.2(2) . . ?
O1 Cs3 C7 76.5(2) 2_565 . ?
N4 Cs3 C7 65.6(2) . . ?
C6 Cs3 C7 41.7(2) . . ?
N5 Cs3 C4 131.5(2) 2_565 . ?
N3 Cs3 C4 152.6(2) 2 . ?
N8 Cs3 C4 83.3(3) 2 . ?
N6 Cs3 C4 66.1(2) . . ?
N12 Cs3 C4 107.2(2) . . ?
N7 Cs3 C4 65.9(2) . . ?
O1 Cs3 C4 80.6(2) 2_565 . ?
N4 Cs3 C4 18.8(2) . . ?
C6 Cs3 C4 49.1(2) . . ?
C7 Cs3 C4 48.4(2) . . ?
N5 Cs3 C3 90.0(3) 2_565 2 ?
N3 Cs3 C3 17.6(3) 2 2 ?
N8 Cs3 C3 58.8(3) 2 2 ?
N6 Cs3 C3 86.4(2) . 2 ?
N12 Cs3 C3 83.1(2) . 2 ?
N7 Cs3 C3 133.7(2) . 2 ?
O1 Cs3 C3 137.7(2) 2_565 2 ?
N4 Cs3 C3 133.8(3) . 2 ?
C6 Cs3 C3 105.1(2) . 2 ?
C7 Cs3 C3 138.0(2) . 2 ?
C4 Cs3 C3 138.1(2) . 2 ?
N14 Cs1 N12 130.6(3) 1_545 . ?
N14 Cs1 N15 137.1(3) 1_545 2_554 ?
N12 Cs1 N15 86.8(3) . 2_554 ?
N14 Cs1 N13 71.1(2) 1_545 . ?
N12 Cs1 N13 80.7(2) . . ?
N15 Cs1 N13 100.8(3) 2_554 . ?
N14 Cs1 N11 74.4(3) 1_545 1_545 ?
N12 Cs1 N11 140.4(2) . 1_545 ?
N15 Cs1 N11 62.7(3) 2_554 1_545 ?
N13 Cs1 N11 81.0(3) . 1_545 ?
N14 Cs1 O1 90.6(3) 1_545 2 ?
N12 Cs1 O1 135.6(2) . 2 ?
N15 Cs1 O1 65.7(3) 2_554 2 ?
N13 Cs1 O1 136.2(2) . 2 ?
N11 Cs1 O1 55.5(2) 1_545 2 ?
N14 Cs1 N4 65.2(2) 1_545 2 ?
N12 Cs1 N4 71.3(2) . 2 ?
N15 Cs1 N4 157.4(3) 2_554 2 ?
N13 Cs1 N4 81.7(2) . 2 ?
N11 Cs1 N4 139.3(3) 1_545 2 ?
O1 Cs1 N4 127.1(2) 2 2 ?
N14 Cs1 N8 121.6(2) 1_545 2 ?
N12 Cs1 N8 74.2(2) . 2 ?
N15 Cs1 N8 84.4(3) 2_554 2 ?
N13 Cs1 N8 154.0(2) . 2 ?
N11 Cs1 N8 123.1(3) 1_545 2 ?
O1 Cs1 N8 69.2(2) 2 2 ?
N4 Cs1 N8 84.1(2) 2 2 ?
N14 Cs1 N5 60.5(2) 1_545 2 ?
N12 Cs1 N5 130.7(2) . 2 ?
N15 Cs1 N5 114.6(3) 2_554 2 ?
N13 Cs1 N5 131.7(2) . 2 ?
N11 Cs1 N5 86.9(2) 1_545 2 ?
O1 Cs1 N5 49.9(2) 2 2 ?
N4 Cs1 N5 77.7(2) 2 2 ?
N8 Cs1 N5 65.2(2) 2 2 ?
N14 Cs1 C4 69.6(2) 1_545 2 ?
N12 Cs1 C4 76.9(2) . 2 ?
N15 Cs1 C4 150.7(3) 2_554 2 ?
N13 Cs1 C4 100.4(2) . 2 ?
N11 Cs1 C4 141.2(2) 1_545 2 ?
O1 Cs1 C4 110.2(3) 2 2 ?
N4 Cs1 C4 18.8(2) 2 2 ?
N8 Cs1 C4 67.8(3) 2 2 ?
N5 Cs1 C4 63.0(2) 2 2 ?
N14 Cs1 C12 119.9(3) 1_545 . ?
N12 Cs1 C12 18.2(2) . . ?
N15 Cs1 C12 89.2(3) 2_554 . ?
N13 Cs1 C12 62.6(2) . . ?
N11 Cs1 C12 129.0(3) 1_545 . ?
O1 Cs1 C12 149.5(3) 2 . ?
N4 Cs1 C12 71.9(2) 2 . ?
N8 Cs1 C12 92.3(2) 2 . ?
N5 Cs1 C12 143.9(2) 2 . ?
C4 Cs1 C12 82.8(2) 2 . ?
N14 Cs1 C8 104.8(2) 1_545 2 ?
N12 Cs1 C8 78.6(2) . 2 ?
N15 Cs1 C8 102.7(3) 2_554 2 ?
N13 Cs1 C8 147.6(2) . 2 ?
N11 Cs1 C8 130.0(2) 1_545 2 ?
O1 Cs1 C8 74.7(2) 2 2 ?
N4 Cs1 C8 68.1(2) 2 2 ?
N8 Cs1 C8 18.5(3) 2 2 ?
N5 Cs1 C8 54.3(2) 2 2 ?
C4 Cs1 C8 50.6(2) 2 2 ?
C12 Cs1 C8 95.6(2) . 2 ?
N7 Cs4 N8 72.2(3) 2_564 . ?
N7 Cs4 N4 134.4(2) 2_564 2_554 ?
N8 Cs4 N4 77.6(3) . 2_554 ?
N7 Cs4 N5 76.9(3) 2_564 2_564 ?
N8 Cs4 N5 148.3(3) . 2_564 ?
N4 Cs4 N5 122.0(3) 2_554 2_564 ?
N7 Cs4 O1 72.7(2) 2_564 . ?
N8 Cs4 O1 72.9(3) . . ?
N4 Cs4 O1 128.9(3) 2_554 . ?
N5 Cs4 O1 104.3(3) 2_564 . ?
N7 Cs4 N15 135.4(3) 2_564 1_554 ?
N8 Cs4 N15 85.7(3) . 1_554 ?
N4 Cs4 N15 73.4(2) 2_554 1_554 ?
N5 Cs4 N15 122.1(3) 2_564 1_554 ?
O1 Cs4 N15 63.8(3) . 1_554 ?
N7 Cs4 N14 95.8(2) 2_564 1_554 ?
N8 Cs4 N14 129.2(3) . 1_554 ?
N4 Cs4 N14 129.9(2) 2_554 1_554 ?
N5 Cs4 N14 60.1(2) 2_564 1_554 ?
O1 Cs4 N14 56.6(2) . 1_554 ?
N15 Cs4 N14 68.7(3) 1_554 1_554 ?
N7 Cs4 N3 76.6(2) 2_564 2_554 ?
N8 Cs4 N3 96.7(3) . 2_554 ?
N4 Cs4 N3 73.9(2) 2_554 2_554 ?
N5 Cs4 N3 69.2(2) 2_564 2_554 ?
O1 Cs4 N3 149.3(2) . 2_554 ?
N15 Cs4 N3 145.8(3) 1_554 2_554 ?
N14 Cs4 N3 129.1(2) 1_554 2_554 ?
N7 Cs4 C14 114.2(3) 2_564 1_554 ?
N8 Cs4 C14 134.0(3) . 1_554 ?
N4 Cs4 C14 111.4(2) 2_554 1_554 ?
N5 Cs4 C14 66.2(3) 2_564 1_554 ?
O1 Cs4 C14 67.0(3) . 1_554 ?
N15 Cs4 C14 57.0(3) 1_554 1_554 ?
N14 Cs4 C14 18.5(2) 1_554 1_554 ?
N3 Cs4 C14 129.3(2) 2_554 1_554 ?
N7 Cs4 N12 134.5(2) 2_564 1_554 ?
N8 Cs4 N12 146.3(3) . 1_554 ?
N4 Cs4 N12 68.8(2) 2_554 1_554 ?
N5 Cs4 N12 59.9(2) 2_564 1_554 ?
O1 Cs4 N12 128.6(2) . 1_554 ?
N15 Cs4 N12 83.5(2) 1_554 1_554 ?
N14 Cs4 N12 75.4(2) 1_554 1_554 ?
N3 Cs4 N12 75.6(2) 2_554 1_554 ?
C14 Cs4 N12 61.9(2) 1_554 1_554 ?
N7 Cs4 C15 142.4(2) 2_564 1_554 ?
N8 Cs4 C15 104.3(3) . 1_554 ?
N4 Cs4 C15 77.6(2) 2_554 1_554 ?
N5 Cs4 C15 104.3(3) 2_564 1_554 ?
O1 Cs4 C15 70.7(2) . 1_554 ?
N15 Cs4 C15 18.5(3) 1_554 1_554 ?
N14 Cs4 C15 56.6(2) 1_554 1_554 ?
N3 Cs4 C15 139.7(2) 2_554 1_554 ?
C14 Cs4 C15 41.6(2) 1_554 1_554 ?
N12 Cs4 C15 67.8(2) 1_554 1_554 ?
N7 Cs4 C12 142.4(3) 2_564 1_554 ?
N8 Cs4 C12 145.4(3) . 1_554 ?
N4 Cs4 C12 73.9(2) 2_554 1_554 ?
N5 Cs4 C12 65.8(2) 2_564 1_554 ?
O1 Cs4 C12 111.4(2) . 1_554 ?
N15 Cs4 C12 67.8(3) 1_554 1_554 ?
N14 Cs4 C12 62.2(2) 1_554 1_554 ?
N3 Cs4 C12 93.7(2) 2_554 1_554 ?
C14 Cs4 C12 46.3(2) 1_554 1_554 ?
N12 Cs4 C12 18.1(2) 1_554 1_554 ?
C15 Cs4 C12 50.8(3) 1_554 1_554 ?
N14 Cs2 N13 74.0(2) 2_564 2_554 ?
N14 Cs2 N16 131.5(3) 2_564 . ?
N13 Cs2 N16 90.8(3) 2_554 . ?
N14 Cs2 N15 135.5(3) 2_564 2_554 ?
N13 Cs2 N15 75.8(3) 2_554 2_554 ?
N16 Cs2 N15 80.3(3) . 2_554 ?
N14 Cs2 N4 69.5(3) 2_564 . ?
N13 Cs2 N4 87.9(2) 2_554 . ?
N16 Cs2 N4 157.5(3) . . ?
N15 Cs2 N4 77.6(3) 2_554 . ?
N14 Cs2 O1 60.2(2) 2_564 2_565 ?
N13 Cs2 O1 133.9(3) 2_554 2_565 ?
N16 Cs2 O1 115.7(3) . 2_565 ?
N15 Cs2 O1 142.0(3) 2_554 2_565 ?
N4 Cs2 O1 80.4(2) . 2_565 ?
N14 Cs2 N12 123.7(2) 2_564 . ?
N13 Cs2 N12 159.9(3) 2_554 . ?
N16 Cs2 N12 83.6(2) . . ?
N15 Cs2 N12 84.3(3) 2_554 . ?
N4 Cs2 N12 90.0(2) . . ?
O1 Cs2 N12 65.1(3) 2_565 . ?
N14 Cs2 C16 132.7(3) 2_564 . ?
N13 Cs2 C16 109.7(2) 2_554 . ?
N16 Cs2 C16 19.1(3) . . ?
N15 Cs2 C16 88.1(3) 2_554 . ?
N4 Cs2 C16 154.0(3) . . ?
O1 Cs2 C16 98.9(2) 2_565 . ?
N12 Cs2 C16 66.8(2) . . ?
N14 Cs2 C12 127.8(2) 2_564 . ?
N13 Cs2 C12 155.9(3) 2_554 . ?
N16 Cs2 C12 67.3(3) . . ?
N15 Cs2 C12 90.1(3) 2_554 . ?
N4 Cs2 C12 108.4(2) . . ?
O1 Cs2 C12 68.0(3) 2_565 . ?
N12 Cs2 C12 18.5(2) . . ?
C16 Cs2 C12 49.4(2) . . ?
N14 Cs2 N11 82.0(2) 2_564 . ?
N13 Cs2 N11 120.1(2) 2_554 . ?
N16 Cs2 N11 66.2(3) . . ?
N15 Cs2 N11 142.1(3) 2_554 . ?
N4 Cs2 N11 132.7(2) . . ?
O1 Cs2 N11 52.4(2) 2_565 . ?
N12 Cs2 N11 75.0(3) . . ?
C16 Cs2 N11 54.6(2) . . ?
C12 Cs2 N11 61.3(2) . . ?
N14 Cs2 C13 88.3(2) 2_564 2_554 ?
N13 Cs2 C13 17.5(3) 2_554 2_554 ?
N16 Cs2 C13 88.6(2) . 2_554 ?
N15 Cs2 C13 58.3(3) 2_554 2_554 ?
N4 Cs2 C13 83.4(2) . 2_554 ?
O1 Cs2 C13 148.0(2) 2_565 2_554 ?
N12 Cs2 C13 142.5(3) . 2_554 ?
C16 Cs2 C13 107.5(2) . 2_554 ?
C12 Cs2 C13 143.8(2) . 2_554 ?
N11 Cs2 C13 133.9(2) . 2_554 ?
N14 Cs2 C15 121.9(3) 2_564 2_554 ?
N13 Cs2 C15 58.5(3) 2_554 2_554 ?
N16 Cs2 C15 83.3(3) . 2_554 ?
N15 Cs2 C15 17.4(3) 2_554 2_554 ?
N4 Cs2 C15 76.9(2) . 2_554 ?
O1 Cs2 C15 153.7(2) 2_565 2_554 ?
N12 Cs2 C15 101.6(3) . 2_554 ?
C16 Cs2 C15 95.7(2) . 2_554 ?
C12 Cs2 C15 106.9(3) . 2_554 ?
N11 Cs2 C15 149.5(2) . 2_554 ?
C13 Cs2 C15 41.0(3) 2_554 2_554 ?

loop_
_geom_bond_atom_site_label_1
_geom_bond_atom_site_label_2
_geom_bond_distance
_geom_bond_site_symmetry_2
_geom_bond_publ_flag
W2 C1 2.034(10) . ?
W2 C2 2.060(11) . ?
W2 C7 2.164(10) . ?
W2 C8 2.166(11) . ?
W2 C6 2.167(11) . ?
W2 C5 2.171(11) . ?
W2 C3 2.190(12) . ?
W2 C4 2.220(10) . ?
W1 C10 2.033(10) . ?
W1 C9 2.066(11) . ?
W1 C14 2.158(10) . ?
W1 C16 2.162(11) . ?
W1 C11 2.174(11) . ?
W1 C15 2.182(12) . ?
W1 C13 2.193(12) . ?
W1 C12 2.234(11) . ?
N6 C6 1.132(15) . ?
N6 Cs3 3.224(9) . ?
N8 C8 1.160(16) . ?
N8 Cs3 3.203(10) 2_554 ?
N8 Cs4 3.237(12) . ?
N8 Cs1 3.512(12) 2_554 ?
N4 C4 1.153(15) . ?
N4 Cs2 3.225(10) . ?
N4 Cs4 3.257(10) 2 ?
N4 Cs3 3.466(10) . ?
N4 Cs1 3.486(10) 2_554 ?
N5 C5 1.155(15) . ?
N5 Cs3 3.165(10) 2_564 ?
N5 Cs4 3.295(10) 2_565 ?
N5 Cs1 3.543(10) 2_554 ?
N1 C1 1.315(14) . ?
N2 C2 1.308(16) . ?
N9 C9 1.302(15) . ?
N10 C10 1.316(14) . ?
N3 C3 1.154(16) . ?
N3 Cs3 3.165(10) 2_554 ?
N3 Cs4 3.527(10) 2 ?
N7 C7 1.163(14) . ?
N7 Cs4 3.196(10) 2_565 ?
N7 Cs3 3.398(10) . ?
N12 C12 1.137(14) . ?
N12 Cs1 3.170(12) . ?
N12 Cs3 3.232(9) . ?
N12 Cs2 3.406(9) . ?
N12 Cs4 3.613(10) 1_556 ?
N14 C14 1.147(14) . ?
N14 Cs2 3.079(10) 2_565 ?
N14 Cs1 3.168(10) 1_565 ?
N14 Cs4 3.484(10) 1_556 ?
N11 C11 1.151(15) . ?
N11 Cs1 3.302(10) 1_565 ?
N11 Cs2 3.630(11) . ?
C8 Cs1 3.653(10) 2_554 ?
C8 Cs3 3.689(10) 2_554 ?
C4 Cs1 3.552(10) 2_554 ?
C4 Cs3 3.576(10) . ?
C4 Cs4 3.798(10) 2 ?
C5 Cs1 3.659(10) 2_554 ?
C5 Cs4 3.693(11) 2_565 ?
C5 Cs3 3.900(12) 2_564 ?
C6 Cs3 3.483(11) . ?
C2 C1 1.381(15) . ?
C9 C10 1.371(15) . ?
C3 Cs3 3.662(11) 2_554 ?
C7 Cs3 3.532(10) . ?
C7 Cs4 3.631(10) 2_565 ?
C12 Cs1 3.575(10) . ?
C12 Cs2 3.593(11) . ?
C12 Cs4 3.628(11) 1_556 ?
C14 Cs4 3.608(10) 1_556 ?
C14 Cs1 3.693(11) 1_565 ?
C14 Cs2 3.845(11) 2_565 ?
C11 Cs1 3.729(10) 1_565 ?
C11 Cs2 3.738(10) . ?
C15 N15 1.152(17) . ?
C15 Cs4 3.618(10) 1_556 ?
C15 Cs2 3.693(10) 2 ?
N15 Cs2 3.196(12) 2 ?
N15 Cs1 3.275(11) 2 ?
N15 Cs4 3.467(11) 1_556 ?
C16 N16 1.154(16) . ?
C16 Cs2 3.505(10) . ?
N16 Cs2 3.192(10) . ?
C13 N13 1.149(16) . ?
C13 Cs2 3.662(11) 2 ?
C13 Cs1 3.731(10) . ?
N13 Cs2 3.169(9) 2 ?
N13 Cs1 3.293(9) . ?
O1 Cs4 3.329(11) . ?
O1 Cs1 3.350(10) 2_554 ?
O1 Cs2 3.358(10) 2_564 ?
O1 Cs3 3.457(10) 2_564 ?

loop_
_geom_torsion_atom_site_label_1
_geom_torsion_atom_site_label_2
_geom_torsion_atom_site_label_3
_geom_torsion_atom_site_label_4
_geom_torsion
_geom_torsion_site_symmetry_1
_geom_torsion_site_symmetry_2
_geom_torsion_site_symmetry_3
_geom_torsion_site_symmetry_4
_geom_torsion_publ_flag
Cs3 N8 C8 Cs1 100.1(5) 2_554 . . 2_554 ?
Cs4 N8 C8 Cs1 -87.2(15) . . . 2_554 ?
Cs4 N8 C8 Cs3 172.7(19) . . . 2_554 ?
Cs1 N8 C8 Cs3 -100.1(5) 2_554 . . 2_554 ?
Cs2 N4 C4 Cs1 74.2(13) . . . 2_554 ?
Cs4 N4 C4 Cs1 -109.5(5) 2 . . 2_554 ?
Cs3 N4 C4 Cs1 151.0(3) . . . 2_554 ?
Cs2 N4 C4 Cs3 -76.8(13) . . . . ?
Cs4 N4 C4 Cs3 99.5(5) 2 . . . ?
Cs1 N4 C4 Cs3 -151.0(3) 2_554 . . . ?
Cs2 N4 C4 Cs4 -176.4(17) . . . 2 ?
Cs3 N4 C4 Cs4 -99.5(5) . . . 2 ?
Cs1 N4 C4 Cs4 109.5(5) 2_554 . . 2 ?
Cs3 N5 C5 Cs1 137.0(7) 2_564 . . 2_554 ?
Cs4 N5 C5 Cs1 -116.6(4) 2_565 . . 2_554 ?
Cs3 N5 C5 Cs4 -106.3(7) 2_564 . . 2_565 ?
Cs1 N5 C5 Cs4 116.6(4) 2_554 . . 2_565 ?
Cs4 N5 C5 Cs3 106.3(7) 2_565 . . 2_564 ?
Cs1 N5 C5 Cs3 -137.0(7) 2_554 . . 2_564 ?
N2 C2 C1 N1 -4(3) . . . . ?
W2 C2 C1 N1 -178.9(16) . . . . ?
N2 C2 C1 W2 175.4(19) . . . . ?
N9 C9 C10 N10 0(3) . . . . ?
W1 C9 C10 N10 -177.8(14) . . . . ?
N9 C9 C10 W1 177.6(16) . . . . ?
Cs4 N3 C3 Cs3 98.5(5) 2 . . 2_554 ?
Cs4 N7 C7 Cs3 110.8(4) 2_565 . . . ?
Cs3 N7 C7 Cs4 -110.8(4) . . . 2_565 ?
Cs3 N12 C12 Cs1 -176.2(19) . . . . ?
Cs2 N12 C12 Cs1 -93.1(4) . . . . ?
Cs4 N12 C12 Cs1 108.1(3) 1_556 . . . ?
Cs1 N12 C12 Cs2 93.1(4) . . . . ?
Cs3 N12 C12 Cs2 -83.0(16) . . . . ?
Cs4 N12 C12 Cs2 -158.7(3) 1_556 . . . ?
Cs1 N12 C12 Cs4 -108.1(3) . . . 1_556 ?
Cs3 N12 C12 Cs4 75.7(16) . . . 1_556 ?
Cs2 N12 C12 Cs4 158.7(3) . . . 1_556 ?
Cs2 N14 C14 Cs4 128.3(7) 2_565 . . 1_556 ?
Cs1 N14 C14 Cs4 -123.0(5) 1_565 . . 1_556 ?
Cs2 N14 C14 Cs1 -108.8(8) 2_565 . . 1_565 ?
Cs4 N14 C14 Cs1 123.0(5) 1_556 . . 1_565 ?
Cs1 N14 C14 Cs2 108.8(8) 1_565 . . 2_565 ?
Cs4 N14 C14 Cs2 -128.3(7) 1_556 . . 2_565 ?
Cs2 N11 C11 Cs1 -122.0(4) . . . 1_565 ?
Cs1 N11 C11 Cs2 122.0(4) 1_565 . . . ?
Cs4 C15 N15 Cs2 102.1(5) 1_556 . . 2 ?
Cs4 C15 N15 Cs1 -87(2) 1_556 . . 2 ?
Cs2 C15 N15 Cs1 171(3) 2 . . 2 ?
Cs2 C15 N15 Cs4 -102.1(5) 2 . . 1_556 ?
Cs1 C13 N13 Cs2 -94.2(5) . . . 2 ?
Cs2 C13 N13 Cs1 94.2(5) 2 . . . ?
